data_1531146
loop_
_publ_author_name
'Chevrier, G.'
'Navaza, A.'
'Aymonino, P. J.'
'Kiat, J. M.'
'Zuriaga, M. J.'
'Martin, C. A.'
'Monti, G. A.'
'G\"uida, J. A.'
'Lanzelotti, P. L.'

_publ_section_title
;
 Low temperature phases of strontium nitroprusside tetrahydrate
 (Sr(Fe(CN)~5~NO) * 4(H~2~O)). Refinement of the neutron structure at 60 K
;
_journal_issue 11-12
_journal_name_full 'Journal of Chemical Crystallography'
_journal_page_first 491
_journal_page_last 500
_journal_paper_doi 10.1023/A:1015707632369
_journal_volume 31
_journal_year 2001
_chemical_formula_sum 'C5 H8 Fe N6 O5 Sr'
_chemical_name_systematic 'Sr (Fe (C N)5 (N O)) (H2 O)4'
_space_group_IT_number 10
_symmetry_space_group_name_Hall '-P 2y'
_symmetry_space_group_name_H-M 'P 1 2/m 1'
_cell_angle_alpha 90
_cell_angle_beta 98.87
_cell_angle_gamma 90
_cell_formula_units_Z 4
_cell_length_a 19.765
_cell_length_b 7.54
_cell_length_c 8.384
_cell_volume 1234.509
_citation_journal_id_ASTM JCCYEV
_cod_data_source_file Chevrier_JCCYEV_2001_132.cif
_cod_data_source_block C5H8Fe1N6O5Sr1
_cod_original_formula_sum 'C5 H8 Fe1 N6 O5 Sr1'
_cod_database_code 1531146

loop_
_symmetry_equiv_pos_as_xyz
x,y,z
-x,y,-z
-x,-y,-z
x,-y,z

loop_
_atom_site_label
_atom_site_type_symbol
_atom_site_fract_x
_atom_site_fract_y
_atom_site_fract_z
_atom_site_occupancy
_atom_site_U_iso_or_equiv
H16 H+1 0.7785 0.9247 0.3738 0.25 0.0
H15 H+1 0.2785 0.4247 0.3738 0.25 0.0
H10 H+1 0.7346 0.8273 0.2797 0.75 0.0
O2 O-2 0.0556 0.5 0.264 1 0.0
N2 N+3 0.9979 0.5 0.2465 1 0.0
O10 O-2 0.7656 0.925 0.4709 0.25 0.0
H18 H+1 0.7303 0 0.486 0.16 0.0
O7 O-2 0.206 0.2938 0.3548 0.75 0.0
H20 H+1 0.7323 0.8641 0.4665 0.17 0.0
N7 N-3 0.2562 0 0.1792 1 0.0
N3 N-3 0.3964 0.2852 -0.0441 1 0.0
H13 H+1 0.2381 0.2616 0.4583 0.375 0.0
C6 C+2 0.8162 0.5 0.1953 1 0.0
H19 H+1 0.2323 0.3641 0.4665 0.17 0.0
O6 O-2 0.0018 0 0.2437 1 0.0
H7 H+1 0.4749 0.5 0.3214 1 0.0
H2 H+1 0.7773 0 0.0684 1 0.0
Sr1 Sr+2 0.1327 0 0.2945 1 0.0
O1 O-2 0.5556 0 0.264 1 0.0
N4 N-3 0.8964 0.7852 -0.0441 1 0.0
H8 H+1 0.9749 0 0.3214 1 0.0
O8 O-2 0.706 0.7938 0.3548 0.75 0.0
N5 N-3 0.4034 0.2887 0.4746 1 0.0
H1 H+1 0.2773 0.5 0.0684 1 0.0
O4 O-2 0.7887 0 0.1729 1 0.0
H9 H+1 0.2346 0.3273 0.2797 0.75 0.0
H6 H+1 0.9717 0.9611 0.1499 0.5 0.0
H12 H+1 0.6891 0.9001 0.37 0.375 0.0
C3 C+2 0.4074 0.18 0.3791 1 0.0
H4 H+1 0.8336 0.0577 0.1936 0.5 0.0
O9 O-2 0.2656 0.425 0.4709 0.25 0.0
C5 C+2 0.3162 0 0.1953 1 0.0
O5 O-2 0.5018 0.5 0.2437 1 0.0
O3 O-2 0.2887 0.5 0.1729 1 0.0
N6 N-3 0.9034 0.7887 0.4746 1 0.0
Sr2 Sr+2 0.6327 0.5 0.2945 1 0.0
N1 N+3 0.4979 0 0.2465 1 0.0
C4 C+2 0.9074 0.68 0.3791 1 0.0
C2 C+2 0.9027 0.6802 0.0556 1 0.0
H11 H+1 0.1891 0.4001 0.37 0.375 0.0
N8 N-3 0.7562 0.5 0.1792 1 0.0
H17 H+1 0.2303 0.5 0.486 0.16 0.0
H3 H+1 0.3336 0.5577 0.1936 0.5 0.0
H5 H+1 0.4717 0.4611 0.1499 0.5 0.0
Fe1 Fe+2 0.4134 0 0.2205 1 0.0
C1 C+2 0.4027 0.1802 0.0556 1 0.0
Fe2 Fe+2 0.9134 0.5 0.2205 1 0.0
H14 H+1 0.7381 0.7616 0.4583 0.375 0.0
